data_4504847
loop_
_publ_author_name
'Eisler, Dana J.'
'Puddephatt, Richard J.'

_publ_section_title
;
 Self-Assembly of Coordination Polymers from Tetraphosphinitoresorcinarene
 Complexes of Silver(I)
;
_journal_issue 1
_journal_name_full 'Crystal Growth &amp; Design'
_journal_page_first 57
_journal_paper_doi 10.1021/cg034203l
_journal_volume 5
_journal_year 2005
_chemical_formula_sum 'C152 H140 Ag4 Cl4 F12 O31 P4 S4'
_chemical_formula_weight 3516.04
_chemical_name_systematic
; 
 ? 
;
_space_group_IT_number 14
_symmetry_cell_setting monoclinic
_symmetry_space_group_name_Hall '-P 2yn'
_symmetry_space_group_name_H-M 'P 1 21/n 1'
_atom_sites_solution_hydrogens geom
_atom_sites_solution_primary direct
_atom_sites_solution_secondary difmap
_audit_creation_method SHELXL-97
_cell_angle_alpha 90.00
_cell_angle_beta 92.3630(10)
_cell_angle_gamma 90.00
_cell_formula_units_Z 4
_cell_length_a 24.25960(10)
_cell_length_b 23.89320(10)
_cell_length_c 26.6121(2)
_cell_measurement_temperature 200(2)
_cell_volume 15412.31(15)
_computing_cell_refinement 'Nonius DENZO'
_computing_data_collection 'Nonius COLLECT'
_computing_data_reduction 'Nonius DENZO'
_computing_molecular_graphics 'Bruker SHELXTL'
_computing_publication_material 'Bruker SHELXTL'
_computing_structure_refinement 'SHELXL-97 (Sheldrick, 1997)'
_computing_structure_solution 'SHELXS-97 (Sheldrick, 1990)'
_diffrn_ambient_temperature 200(2)
_diffrn_measured_fraction_theta_full 0.999
_diffrn_measured_fraction_theta_max 0.999
_diffrn_measurement_device_type 'Nonius Kappa CCD'
_diffrn_measurement_method 'phi\omega scans'
_diffrn_radiation_monochromator graphite
_diffrn_radiation_source 'fine-focus sealed tube'
_diffrn_radiation_type MoK\a
_diffrn_radiation_wavelength 0.71073
_diffrn_reflns_av_R_equivalents 0.069
_diffrn_reflns_av_sigmaI/netI 0.0347
_diffrn_reflns_limit_h_max 28
_diffrn_reflns_limit_h_min -28
_diffrn_reflns_limit_k_max 28
_diffrn_reflns_limit_k_min -28
_diffrn_reflns_limit_l_max 31
_diffrn_reflns_limit_l_min -31
_diffrn_reflns_number 229701
_diffrn_reflns_theta_full 25.03
_diffrn_reflns_theta_max 25.03
_diffrn_reflns_theta_min 2.56
_exptl_absorpt_coefficient_mu 0.752
_exptl_absorpt_correction_T_max 0.8641
_exptl_absorpt_correction_T_min 0.6327
_exptl_absorpt_correction_type integration
_exptl_crystal_colour colourless
_exptl_crystal_density_diffrn 1.515
_exptl_crystal_density_method 'not measured'
_exptl_crystal_description prism
_exptl_crystal_F_000 7152
_exptl_crystal_size_max 0.67
_exptl_crystal_size_mid 0.28
_exptl_crystal_size_min 0.20
_refine_diff_density_max 2.528
_refine_diff_density_min -1.495
_refine_diff_density_rms 0.105
_refine_ls_extinction_method none
_refine_ls_goodness_of_fit_ref 1.017
_refine_ls_hydrogen_treatment mixed
_refine_ls_matrix_type fullcycle
_refine_ls_number_parameters 1696
_refine_ls_number_reflns 27187
_refine_ls_number_restraints 47
_refine_ls_restrained_S_all 1.025
_refine_ls_R_factor_all 0.0934
_refine_ls_R_factor_gt 0.0690
_refine_ls_shift/su_max 0.002
_refine_ls_shift/su_mean 0.000
_refine_ls_structure_factor_coef Fsqd
_refine_ls_weighting_details 'calc w=1/[\s^2^(Fo^2^)+(0.1042P)^2^+56.9592P] where P=(Fo^2^+2Fc^2^)/3'
_refine_ls_weighting_scheme calc
_refine_ls_wR_factor_gt 0.1873
_refine_ls_wR_factor_ref 0.2091
_reflns_number_gt 20171
_reflns_number_total 27187
_reflns_threshold_expression >2sigma(I)
_cod_data_source_file cg034203lsi20031030_052323.cif
_cod_data_source_block 6
_cod_depositor_comments
;
The following automatic conversions were performed:

'_symmetry_cell_setting' value 'Monoclinic' changed to 'monoclinic'
according to /home/saulius/struct/CIF-dictionaries/cif_core.dic
dictionary named 'cif_core.dic' version 2.4.1 from 2010-06-29.

Automatic conversion script
Id: cif_fix_values 1715 2011-07-08 13:25:40Z adriana 
;
_cod_original_sg_symbol_H-M P2(1)/n
_cod_database_code 4504847

loop_
_symmetry_equiv_pos_as_xyz
'x, y, z'
'-x+1/2, y+1/2, -z+1/2'
'-x, -y, -z'
'x-1/2, -y-1/2, z-1/2'

loop_
_atom_site_label
_atom_site_type_symbol
_atom_site_fract_x
_atom_site_fract_y
_atom_site_fract_z
_atom_site_U_iso_or_equiv
_atom_site_adp_type
_atom_site_occupancy
_atom_site_symmetry_multiplicity
_atom_site_calc_flag
_atom_site_refinement_flags
_atom_site_disorder_assembly
_atom_site_disorder_group
Ag1 Ag 0.66233(2) 1.462510(19) -0.043541(18) 0.04903(12) Uani 1 1 d . . .
Ag2 Ag 0.80270(2) 1.463515(19) -0.014165(18) 0.05269(13) Uani 1 1 d . . .
Ag3 Ag 0.65504(2) 0.90545(2) -0.24097(2) 0.06438(15) Uani 1 1 d . . .
Ag4 Ag 0.82756(3) 0.90574(4) -0.23159(3) 0.0597(2) Uani 0.75 1 d P A 1
Ag5 Ag 0.84309(9) 0.87870(10) -0.23492(7) 0.0548(6) Uani 0.25 1 d P A 2
P1 P 0.61376(6) 1.41194(5) 0.01543(5) 0.0352(3) Uani 1 1 d . . .
P2 P 0.83614(6) 1.40872(5) 0.05391(5) 0.0359(3) Uani 1 1 d . . .
P3 P 0.62971(6) 0.87830(5) -0.15972(5) 0.0345(3) Uani 1 1 d . . .
P4 P 0.86179(6) 0.89340(5) -0.14828(5) 0.0358(3) Uani 1 1 d . . .
O1 O 0.62479(14) 1.34424(13) 0.01441(14) 0.0365(8) Uani 1 1 d . . .
O2 O 0.82221(14) 1.34253(14) 0.04863(13) 0.0349(8) Uani 1 1 d . . .
O3 O 0.82477(15) 1.19707(15) 0.08082(13) 0.0379(8) Uani 1 1 d . . .
O4 O 0.91654(17) 1.21148(18) 0.09069(17) 0.0565(11) Uani 1 1 d . . .
O5 O 0.85458(19) 1.24276(18) 0.14560(15) 0.0550(11) Uani 1 1 d . . .
O6 O 0.83148(15) 1.01298(14) 0.00947(15) 0.0420(9) Uani 1 1 d . . .
O7 O 0.74290(17) 1.01552(17) 0.03394(17) 0.0515(10) Uani 1 1 d . . .
O8 O 0.78600(18) 0.93576(15) 0.01309(16) 0.0515(10) Uani 1 1 d . . .
O10 O 0.64100(14) 0.92483(14) -0.11550(14) 0.0373(8) Uani 1 1 d . . .
O9 O 0.83971(16) 0.93955(16) -0.10911(16) 0.0500(10) Uani 1 1 d . A .
O11 O 0.62213(15) 1.01217(13) 0.00231(13) 0.0369(8) Uani 1 1 d . . .
O12 O 0.5588(4) 1.0119(4) 0.0605(4) 0.073(3) Uiso 0.50 1 d PD B 1
O12A O 0.5329(5) 1.0168(6) 0.0226(5) 0.098(4) Uiso 0.50 1 d PD C 2
O13 O 0.5857(2) 0.93447(16) 0.02049(19) 0.0656(14) Uani 1 1 d D . .
O14 O 0.61872(14) 1.20562(14) 0.05474(12) 0.0342(8) Uani 1 1 d . . .
O15 O 0.70123(17) 1.18287(17) 0.09194(16) 0.0514(10) Uani 1 1 d . . .
O16 O 0.65097(17) 1.25803(15) 0.11419(14) 0.0449(9) Uani 1 1 d . . .
C1A C 0.6770(2) 1.32165(19) 0.00809(18) 0.0302(10) Uani 1 1 d . . .
C2A C 0.67973(19) 1.27321(19) -0.02008(18) 0.0284(10) Uani 1 1 d . . .
C3A C 0.73229(19) 1.25106(19) -0.02640(17) 0.0296(10) Uani 1 1 d . . .
H3AA H 0.7354 1.2179 -0.0458 0.036 Uiso 1 1 calc R . .
C4A C 0.78024(19) 1.27500(19) -0.00581(18) 0.0295(10) Uani 1 1 d . . .
C5A C 0.7742(2) 1.3222(2) 0.02382(17) 0.0304(10) Uani 1 1 d . . .
C6A C 0.7234(2) 1.3464(2) 0.03082(18) 0.0328(11) Uani 1 1 d . . .
H6AA H 0.7203 1.3791 0.0507 0.039 Uiso 1 1 calc R . .
C7A C 0.83686(19) 1.24996(19) -0.01473(18) 0.0303(10) Uani 1 1 d . . .
H7AA H 0.8627 1.2647 0.0124 0.036 Uiso 1 1 calc R . .
C8A C 0.8592(2) 1.2693(2) -0.0650(2) 0.0372(11) Uani 1 1 d . . .
H8AA H 0.8933 1.2483 -0.0717 0.045 Uiso 1 1 calc R . .
H8AB H 0.8317 1.2609 -0.0925 0.045 Uiso 1 1 calc R . .
C9A C 0.8716(2) 1.3314(2) -0.0648(2) 0.0436(13) Uani 1 1 d . . .
H9AA H 0.8983 1.3393 -0.0366 0.052 Uiso 1 1 calc R . .
H9AB H 0.8372 1.3518 -0.0579 0.052 Uiso 1 1 calc R . .
C1Q C 0.8949(2) 1.35547(17) -0.11323(14) 0.0552(16) Uani 1 1 d G . .
C2Q C 0.9024(2) 1.41312(16) -0.11420(18) 0.081(2) Uani 1 1 d G . .
H2QA H 0.8924 1.4353 -0.0864 0.098 Uiso 1 1 calc R . .
C3Q C 0.9246(3) 1.43833(16) -0.1559(2) 0.104(3) Uani 1 1 d G . .
H3QA H 0.9298 1.4777 -0.1565 0.124 Uiso 1 1 calc R . .
C4Q C 0.9393(2) 1.4059(2) -0.19657(18) 0.094(3) Uani 1 1 d G . .
H4QA H 0.9545 1.4231 -0.2251 0.113 Uiso 1 1 calc R . .
C5Q C 0.9317(2) 1.3482(2) -0.19560(14) 0.085(3) Uani 1 1 d G . .
H5QA H 0.9418 1.3261 -0.2234 0.103 Uiso 1 1 calc R . .
C6Q C 0.9095(2) 1.32303(16) -0.15393(17) 0.069(2) Uani 1 1 d G . .
H6QA H 0.9044 1.2836 -0.1533 0.082 Uiso 1 1 calc R . .
C1E C 0.62120(17) 1.42919(15) 0.08122(11) 0.0415(12) Uani 1 1 d G . .
C2E C 0.5994(2) 1.39474(14) 0.11750(16) 0.0648(19) Uani 1 1 d G . .
H2EA H 0.5815 1.3608 0.1078 0.078 Uiso 1 1 calc R . .
C3E C 0.6037(2) 1.40996(19) 0.16792(14) 0.084(3) Uani 1 1 d G . .
H3EA H 0.5888 1.3864 0.1927 0.101 Uiso 1 1 calc R . .
C4E C 0.6298(2) 1.4596(2) 0.18207(11) 0.083(3) Uani 1 1 d G . .
H4EA H 0.6328 1.4700 0.2165 0.100 Uiso 1 1 calc R . .
C5E C 0.6516(2) 1.49407(17) 0.14579(16) 0.071(2) Uani 1 1 d G . .
H5EA H 0.6695 1.5280 0.1555 0.085 Uiso 1 1 calc R . .
C6E C 0.64733(18) 1.47885(14) 0.09537(14) 0.0540(15) Uani 1 1 d G . .
H6EA H 0.6623 1.5024 0.0706 0.065 Uiso 1 1 calc R . .
C1F C 0.54089(12) 1.41186(17) -0.00036(16) 0.0448(13) Uani 1 1 d G . .
C2F C 0.52525(18) 1.3985(2) -0.04975(15) 0.077(2) Uani 1 1 d G . .
H2FA H 0.5524 1.3888 -0.0729 0.092 Uiso 1 1 calc R . .
C3F C 0.4698(2) 1.3994(3) -0.06524(18) 0.114(4) Uani 1 1 d G . .
H3FA H 0.4591 1.3903 -0.0990 0.137 Uiso 1 1 calc R . .
C4F C 0.43005(14) 1.4136(2) -0.0313(3) 0.105(4) Uani 1 1 d G . .
H4FA H 0.3922 1.4142 -0.0419 0.126 Uiso 1 1 calc R . .
C5F C 0.44569(16) 1.4269(2) 0.0181(3) 0.114(4) Uani 1 1 d G . .
H5FA H 0.4185 1.4366 0.0412 0.136 Uiso 1 1 calc R . .
C6F C 0.50111(19) 1.4261(2) 0.03354(17) 0.081(3) Uani 1 1 d G . .
H6FA H 0.5118 1.4352 0.0673 0.097 Uiso 1 1 calc R . .
C1G C 0.91069(12) 1.40544(16) 0.06094(17) 0.0429(13) Uani 1 1 d G . .
C2G C 0.93815(17) 1.35702(14) 0.07656(19) 0.0635(18) Uani 1 1 d G . .
H2GA H 0.9178 1.3241 0.0834 0.076 Uiso 1 1 calc R . .
C3G C 0.99537(17) 1.35676(19) 0.0822(2) 0.080(2) Uani 1 1 d G . .
H3GA H 1.0141 1.3237 0.0928 0.096 Uiso 1 1 calc R . .
C4G C 1.02513(12) 1.4049(3) 0.0722(2) 0.087(3) Uani 1 1 d G . .
H4GA H 1.0642 1.4047 0.0760 0.105 Uiso 1 1 calc R . .
C5G C 0.99768(18) 1.4533(2) 0.0566(2) 0.096(3) Uani 1 1 d G . .
H5GA H 1.0180 1.4863 0.0497 0.115 Uiso 1 1 calc R . .
C6G C 0.94046(18) 1.45360(15) 0.0509(2) 0.074(2) Uani 1 1 d G . .
H6GA H 0.9217 1.4867 0.0403 0.088 Uiso 1 1 calc R . .
C1H C 0.81368(17) 1.42479(14) 0.11648(11) 0.0420(12) Uani 1 1 d G . .
C2H C 0.79845(18) 1.38248(12) 0.14896(14) 0.0509(14) Uani 1 1 d G . .
H2HA H 0.8001 1.3445 0.1386 0.061 Uiso 1 1 calc R . .
C3H C 0.78083(19) 1.39577(17) 0.19655(13) 0.0630(18) Uani 1 1 d G . .
H3HA H 0.7704 1.3669 0.2187 0.076 Uiso 1 1 calc R . .
C4H C 0.7785(2) 1.4514(2) 0.21166(12) 0.071(2) Uani 1 1 d G . .
H4HA H 0.7664 1.4605 0.2442 0.085 Uiso 1 1 calc R . .
C5H C 0.7937(2) 1.49369(14) 0.17918(16) 0.072(2) Uani 1 1 d G . .
H5HA H 0.7921 1.5317 0.1895 0.087 Uiso 1 1 calc R . .
C6H C 0.8113(2) 1.48039(13) 0.13158(14) 0.0610(17) Uani 1 1 d G . .
H6HA H 0.8217 1.5093 0.1094 0.073 Uiso 1 1 calc R . .
S1 S 0.89623(8) 0.98304(8) -0.32670(6) 0.0611(4) Uani 1 1 d . A .
O17 O 0.8876(3) 0.9574(3) -0.27888(19) 0.094(2) Uani 1 1 d . . .
O18 O 0.8866(2) 0.9470(2) -0.36881(18) 0.0713(13) Uani 1 1 d . . .
O19 O 0.8749(3) 1.0382(2) -0.3330(2) 0.0897(18) Uani 1 1 d . . .
C1 C 0.9706(4) 0.9926(3) -0.3235(3) 0.075(2) Uani 1 1 d . . .
F1 F 0.9963(2) 0.9447(2) -0.3170(3) 0.1108(18) Uani 1 1 d . A .
F2 F 0.9869(3) 1.0158(3) -0.3642(2) 0.134(3) Uani 1 1 d . A .
F3 F 0.9865(2) 1.0244(2) -0.28446(19) 0.0924(15) Uani 1 1 d . A .
S2 S 0.74912(12) 1.60134(9) 0.01718(9) 0.0580(6) Uani 0.75 1 d PD D 1
O21 O 0.7964(5) 1.6184(5) -0.0061(4) 0.114(3) Uiso 0.75 1 d P D 1
O22 O 0.6977(4) 1.6240(4) -0.0045(4) 0.102(3) Uiso 0.75 1 d P D 1
C2 C 0.7480(5) 1.6344(5) 0.0795(4) 0.094(4) Uiso 0.75 1 d PD D 1
F4 F 0.7047(4) 1.6241(4) 0.1006(4) 0.150(3) Uiso 0.75 1 d PD D 1
F5 F 0.7921(4) 1.6175(4) 0.1055(4) 0.146(3) Uiso 0.75 1 d PD D 1
F6 F 0.7528(4) 1.6892(4) 0.0727(3) 0.123(3) Uiso 0.75 1 d PD D 1
S3 S 0.7817(4) 1.5878(3) 0.0168(3) 0.071(2) Uani 0.25 1 d PD D 2
O23 O 0.8339(10) 1.5884(10) 0.0313(9) 0.083(6) Uiso 0.25 1 d P D 2
O24 O 0.7712(7) 1.6163(7) -0.0312(7) 0.049(4) Uiso 0.25 1 d P D 2
C3 C 0.7545(8) 1.6375(7) 0.0618(7) 0.057(8) Uiso 0.25 1 d PD D 2
F7 F 0.7501(8) 1.6205(7) 0.1105(6) 0.074(5) Uiso 0.25 1 d PD D 2
F8 F 0.7020(7) 1.6488(9) 0.0460(8) 0.107(7) Uiso 0.25 1 d PD D 2
F9 F 0.7812(6) 1.6867(6) 0.0606(6) 0.068(4) Uiso 0.25 1 d PD D 2
O20 O 0.7465(2) 1.54265(17) 0.02712(19) 0.0655(13) Uani 1 1 d . . .
O32 O 0.8383(3) 1.5325(3) -0.0657(3) 0.0942(19) Uani 1 1 d D . .
H32A H 0.832(4) 1.521(4) -0.0953(17) 0.141 Uiso 1 1 d D . .
H32B H 0.811(3) 1.554(4) -0.064(4) 0.141 Uiso 1 1 d D . .
O33 O 0.6849(2) 1.54496(19) -0.07893(18) 0.0650(13) Uani 1 1 d D . .
H33A H 0.704(3) 1.574(2) -0.077(3) 0.097 Uiso 1 1 d D . .
H33B H 0.672(3) 1.551(3) -0.1083(14) 0.097 Uiso 1 1 d D . .
O34 O 0.74615(18) 1.43458(17) -0.08482(15) 0.0466(9) Uani 1 1 d D . .
H34A H 0.746(3) 1.453(3) -0.1112(16) 0.070 Uiso 1 1 d D . .
H34B H 0.738(3) 1.4025(14) -0.095(3) 0.070 Uiso 1 1 d D . .
S4 S 0.72202(10) 1.00763(9) -0.28665(9) 0.0536(5) Uani 0.75 1 d P A 1
O27 O 0.7646(4) 0.9797(4) -0.2561(3) 0.098(2) Uiso 0.75 1 d P A 1
C4 C 0.7311(4) 1.0798(3) -0.2695(3) 0.074(2) Uiso 0.75 1 d P A 1
F10 F 0.6921(4) 1.1109(4) -0.2908(4) 0.126(3) Uiso 0.75 1 d P A 1
F11 F 0.7226(4) 1.0885(4) -0.2201(4) 0.120(3) Uiso 0.75 1 d P A 1
F12 F 0.7793(4) 1.0992(3) -0.2770(3) 0.111(3) Uiso 0.75 1 d P A 1
S5 S 0.6943(3) 1.0248(2) -0.3073(2) 0.0485(14) Uani 0.25 1 d P A 2
O28 O 0.6613(10) 1.0534(10) -0.3427(9) 0.081(6) Uiso 0.25 1 d P A 2
C5 C 0.7311(4) 1.0798(3) -0.2695(3) 0.074(2) Uiso 0.25 1 d P A 2
F13 F 0.7676(11) 1.0579(11) -0.2338(10) 0.121(8) Uiso 0.25 1 d P A 2
F14 F 0.6978(8) 1.1117(8) -0.2495(8) 0.078(5) Uiso 0.25 1 d P A 2
F15 F 0.7625(7) 1.1065(7) -0.3034(7) 0.065(4) Uiso 0.25 1 d P A 2
O25 O 0.6675(2) 0.9960(2) -0.2694(2) 0.0804(16) Uani 1 1 d . . .
O26 O 0.7309(3) 1.0032(3) -0.3356(2) 0.122(3) Uani 1 1 d . . .
S6 S 0.75642(6) 0.82612(6) -0.31450(5) 0.0450(3) Uani 1 1 d . A .
O29 O 0.7169(2) 0.8510(2) -0.2836(2) 0.0905(19) Uani 1 1 d . . .
O30 O 0.8124(2) 0.8384(2) -0.29863(19) 0.0713(13) Uani 1 1 d . . .
O31 O 0.7462(2) 0.82995(19) -0.36759(16) 0.0657(13) Uani 1 1 d . . .
C6 C 0.7488(3) 0.7518(3) -0.3014(2) 0.0567(16) Uani 1 1 d . . .
F16 F 0.6964(2) 0.7365(2) -0.3055(2) 0.0993(16) Uani 1 1 d . A .
F17 F 0.7651(3) 0.7392(2) -0.2553(2) 0.1089(18) Uani 1 1 d . A .
F18 F 0.7751(3) 0.7205(2) -0.3319(2) 0.125(2) Uani 1 1 d . A .
C1B C 0.83159(19) 1.1630(2) 0.03842(18) 0.0309(10) Uani 1 1 d . . .
C2B C 0.83523(18) 1.18680(19) -0.00865(18) 0.0286(10) Uani 1 1 d . . .
C3B C 0.83689(19) 1.1502(2) -0.04948(18) 0.0319(10) Uani 1 1 d . . .
H3BA H 0.8390 1.1658 -0.0822 0.038 Uiso 1 1 calc R . .
C4B C 0.83558(19) 1.0926(2) -0.04481(19) 0.0324(11) Uani 1 1 d . . .
C5B C 0.8318(2) 1.0718(2) 0.0036(2) 0.0332(11) Uani 1 1 d . . .
C6B C 0.8300(2) 1.1056(2) 0.04522(19) 0.0349(11) Uani 1 1 d . . .
H6BA H 0.8278 1.0900 0.0779 0.042 Uiso 1 1 calc R . .
C7B C 0.8385(2) 1.0528(2) -0.0894(2) 0.0355(11) Uani 1 1 d . . .
H7BA H 0.8681 1.0251 -0.0803 0.043 Uiso 1 1 calc R . .
C8B C 0.8549(2) 1.0803(2) -0.1385(2) 0.0413(12) Uani 1 1 d . . .
H8BA H 0.8496 1.0531 -0.1664 0.050 Uiso 1 1 calc R . .
H8BB H 0.8303 1.1126 -0.1459 0.050 Uiso 1 1 calc R . .
C9B C 0.9145(2) 1.1003(3) -0.1366(2) 0.0479(14) Uani 1 1 d . . .
H9BA H 0.9207 1.1237 -0.1062 0.057 Uiso 1 1 calc R . .
H9BB H 0.9389 1.0672 -0.1329 0.057 Uiso 1 1 calc R . .
C1R C 0.9311(2) 1.1336(2) -0.18196(17) 0.0599(18) Uani 1 1 d G . .
C2R C 0.9679(3) 1.1776(3) -0.1736(2) 0.124(4) Uani 1 1 d G . .
H2RA H 0.9805 1.1866 -0.1403 0.148 Uiso 1 1 calc R . .
C3R C 0.9863(3) 1.2083(3) -0.2140(3) 0.159(6) Uani 1 1 d G . .
H3RA H 1.0115 1.2383 -0.2083 0.191 Uiso 1 1 calc R . .
C4R C 0.9679(3) 1.1950(3) -0.2627(2) 0.127(5) Uani 1 1 d G . .
H4RA H 0.9805 1.2160 -0.2903 0.153 Uiso 1 1 calc R . .
C5R C 0.9311(3) 1.1511(3) -0.27105(17) 0.113(4) Uani 1 1 d G . .
H5RA H 0.9186 1.1421 -0.3044 0.136 Uiso 1 1 calc R . .
C6R C 0.9127(3) 1.1204(2) -0.23068(19) 0.090(3) Uani 1 1 d G . .
H6RA H 0.8876 1.0904 -0.2364 0.108 Uiso 1 1 calc R . .
C8I C 0.8707(2) 1.2164(2) 0.10450(19) 0.0402(12) Uani 1 1 d . . .
C7I C 0.8990(4) 1.2581(3) 0.1827(3) 0.070(2) Uani 1 1 d . . .
H7IA H 0.8954 1.2979 0.1923 0.084 Uiso 1 1 calc R . .
H7IB H 0.9354 1.2528 0.1679 0.084 Uiso 1 1 calc R . .
C1I C 0.8945(3) 1.2217(2) 0.22781(16) 0.069(2) Uani 1 1 d G . .
C2I C 0.8951(3) 1.2460(3) 0.2753(2) 0.142(6) Uani 1 1 d G . .
H2IA H 0.8973 1.2856 0.2787 0.171 Uiso 1 1 calc R . .
C3I C 0.8926(4) 1.2125(4) 0.31780(15) 0.195(10) Uani 1 1 d G . .
H3IA H 0.8930 1.2291 0.3503 0.234 Uiso 1 1 calc R . .
C4I C 0.8893(3) 1.1547(4) 0.3128(2) 0.162(8) Uani 1 1 d G . .
H4IA H 0.8876 1.1317 0.3419 0.195 Uiso 1 1 calc R . .
C5I C 0.8887(3) 1.1304(3) 0.2654(3) 0.139(5) Uani 1 1 d G . .
H5IA H 0.8865 1.0908 0.2620 0.167 Uiso 1 1 calc R . .
C6I C 0.8913(3) 1.1639(2) 0.2228(2) 0.096(3) Uani 1 1 d G . .
H6IA H 0.8908 1.1473 0.1904 0.115 Uiso 1 1 calc R . .
C8J C 0.7815(2) 0.9901(2) 0.0200(2) 0.0402(12) Uani 1 1 d . . .
C7J C 0.7343(3) 0.9040(3) 0.0166(3) 0.0585(17) Uani 1 1 d . . .
H7JA H 0.7338 0.8730 -0.0081 0.070 Uiso 1 1 calc R . .
H7JB H 0.7026 0.9288 0.0081 0.070 Uiso 1 1 calc R . .
C1J C 0.7284(2) 0.88066(18) 0.06813(14) 0.0616(18) Uani 1 1 d G . .
C2J C 0.7044(2) 0.91221(17) 0.10531(19) 0.077(2) Uani 1 1 d G . .
H2JA H 0.6923 0.9493 0.0982 0.092 Uiso 1 1 calc R . .
C3J C 0.6982(3) 0.8895(2) 0.15283(17) 0.105(4) Uani 1 1 d G . .
H3JA H 0.6819 0.9111 0.1782 0.126 Uiso 1 1 calc R . .
C4J C 0.7160(3) 0.8353(3) 0.16319(15) 0.130(5) Uani 1 1 d G . .
H4JA H 0.7118 0.8198 0.1957 0.155 Uiso 1 1 calc R . .
C5J C 0.7400(3) 0.80371(19) 0.1260(2) 0.127(5) Uani 1 1 d G . .
H5JA H 0.7521 0.7666 0.1331 0.153 Uiso 1 1 calc R . .
C6J C 0.7462(3) 0.82641(18) 0.07849(18) 0.093(3) Uani 1 1 d G . .
H6JA H 0.7625 0.8048 0.0531 0.111 Uiso 1 1 calc R . .
C1C C 0.6896(2) 0.9563(2) -0.11196(18) 0.0336(11) Uani 1 1 d . . .
C2C C 0.6846(2) 1.01242(19) -0.10042(17) 0.0294(10) Uani 1 1 d . . .
C3C C 0.7333(2) 1.0428(2) -0.09318(19) 0.0330(11) Uani 1 1 d . . .
H3CA H 0.7308 1.0814 -0.0849 0.040 Uiso 1 1 calc R . .
C4C C 0.7853(2) 1.0193(2) -0.09745(18) 0.0316(10) Uani 1 1 d . A .
C5C C 0.7876(2) 0.9626(2) -0.1092(2) 0.0360(11) Uani 1 1 d . . .
C6C C 0.7409(2) 0.9306(2) -0.1160(2) 0.0373(12) Uani 1 1 d . A .
H6CA H 0.7434 0.8918 -0.1234 0.045 Uiso 1 1 calc R . .
C7C C 0.6275(2) 1.03843(19) -0.09707(18) 0.0306(10) Uani 1 1 d . . .
H7CA H 0.6029 1.0081 -0.0851 0.037 Uiso 1 1 calc R . .
C8C C 0.6046(2) 1.0553(2) -0.14973(19) 0.0343(11) Uani 1 1 d . . .
H8CA H 0.6246 1.0888 -0.1611 0.041 Uiso 1 1 calc R . .
H8CB H 0.6114 1.0245 -0.1736 0.041 Uiso 1 1 calc R . .
C9C C 0.5429(2) 1.0678(2) -0.15032(19) 0.0385(12) Uani 1 1 d . . .
H9CA H 0.5250 1.0394 -0.1294 0.046 Uiso 1 1 calc R . .
H9CB H 0.5377 1.1047 -0.1342 0.046 Uiso 1 1 calc R . .
C1S C 0.51332(16) 1.06874(19) -0.20161(12) 0.0436(13) Uani 1 1 d G . .
C2S C 0.54177(15) 1.0697(2) -0.24588(15) 0.0612(18) Uani 1 1 d G . .
H2SA H 0.5810 1.0695 -0.2446 0.073 Uiso 1 1 calc R . .
C3S C 0.5129(2) 1.0707(2) -0.29207(12) 0.083(3) Uani 1 1 d G . .
H3SA H 0.5323 1.0714 -0.3223 0.100 Uiso 1 1 calc R . .
C4S C 0.4555(2) 1.0709(3) -0.29399(16) 0.096(3) Uani 1 1 d G . .
H4SA H 0.4358 1.0717 -0.3256 0.115 Uiso 1 1 calc R . .
C5S C 0.42708(15) 1.0700(3) -0.2497(2) 0.130(5) Uani 1 1 d G . .
H5SA H 0.3879 1.0701 -0.2510 0.155 Uiso 1 1 calc R . .
C6S C 0.45598(16) 1.0689(3) -0.20353(16) 0.089(3) Uani 1 1 d G . .
H6SA H 0.4365 1.0683 -0.1733 0.107 Uiso 1 1 calc R . .
C1K C 0.65640(18) 0.81394(13) -0.13486(15) 0.0440(13) Uani 1 1 d G . .
C2K C 0.6597(2) 0.80229(17) -0.08365(14) 0.0639(18) Uani 1 1 d G . .
H2KA H 0.6481 0.8294 -0.0602 0.077 Uiso 1 1 calc R . .
C3K C 0.6802(2) 0.7510(2) -0.06672(17) 0.090(3) Uani 1 1 d G . .
H3KA H 0.6825 0.7431 -0.0317 0.108 Uiso 1 1 calc R . .
C4K C 0.6973(3) 0.71139(17) -0.1010(2) 0.105(4) Uani 1 1 d G . .
H4KA H 0.7113 0.6763 -0.0894 0.126 Uiso 1 1 calc R . .
C5K C 0.6940(3) 0.72303(16) -0.1522(2) 0.118(4) Uani 1 1 d G . .
H5KA H 0.7057 0.6959 -0.1756 0.141 Uiso 1 1 calc R . .
C6K C 0.6735(2) 0.77431(18) -0.16914(14) 0.079(2) Uani 1 1 d G . .
H6KA H 0.6712 0.7823 -0.2041 0.094 Uiso 1 1 calc R . .
C1L C 0.55557(11) 0.87109(15) -0.15697(16) 0.0374(11) Uani 1 1 d G . .
C2L C 0.52283(16) 0.91680(13) -0.1706(2) 0.085(3) Uani 1 1 d G . .
H2LA H 0.5395 0.9518 -0.1776 0.102 Uiso 1 1 calc R . .
C3L C 0.46576(15) 0.91129(16) -0.1741(2) 0.096(3) Uani 1 1 d G . .
H3LA H 0.4434 0.9425 -0.1835 0.115 Uiso 1 1 calc R . .
C4L C 0.44143(11) 0.86007(19) -0.1640(2) 0.0639(18) Uani 1 1 d G . .
H4LA H 0.4024 0.8563 -0.1664 0.077 Uiso 1 1 calc R . .
C5L C 0.47418(15) 0.81437(15) -0.1503(2) 0.075(2) Uani 1 1 d G . .
H5LA H 0.4575 0.7794 -0.1434 0.090 Uiso 1 1 calc R . .
C6L C 0.53124(15) 0.81987(13) -0.14681(19) 0.0617(18) Uani 1 1 d G . .
H6LA H 0.5536 0.7886 -0.1375 0.074 Uiso 1 1 calc R . .
C1M C 0.8526(2) 0.82866(15) -0.11616(18) 0.0567(17) Uani 1 1 d G A .
C2M C 0.8512(3) 0.8258(3) -0.06407(18) 0.100(3) Uani 1 1 d G . .
H2MA H 0.8533 0.8591 -0.0446 0.120 Uiso 1 1 calc R A .
C3M C 0.8467(3) 0.7742(3) -0.0405(2) 0.167(8) Uani 1 1 d G A .
H3MA H 0.8457 0.7722 -0.0049 0.200 Uiso 1 1 calc R . .
C4M C 0.8436(3) 0.7255(2) -0.0690(4) 0.207(12) Uani 1 1 d G . .
H4MA H 0.8405 0.6902 -0.0528 0.249 Uiso 1 1 calc R A .
C5M C 0.8450(3) 0.72833(16) -0.1211(4) 0.169(8) Uani 1 1 d G A .
H5MA H 0.8429 0.6950 -0.1405 0.203 Uiso 1 1 calc R . .
C6M C 0.8495(2) 0.7799(2) -0.1447(2) 0.097(3) Uani 1 1 d G . .
H6MA H 0.8505 0.7819 -0.1803 0.116 Uiso 1 1 calc R A .
C1N C 0.93464(12) 0.91007(15) -0.14086(14) 0.0418(13) Uani 1 1 d G A .
C2N C 0.96983(17) 0.88463(15) -0.10521(15) 0.0589(17) Uani 1 1 d G . .
H2NA H 0.9567 0.8551 -0.0850 0.071 Uiso 1 1 calc R A .
C3N C 1.02425(16) 0.90241(19) -0.09910(18) 0.078(2) Uani 1 1 d G A .
H3NA H 1.0483 0.8850 -0.0747 0.094 Uiso 1 1 calc R . .
C4N C 1.04348(12) 0.9456(2) -0.1286(2) 0.077(2) Uani 1 1 d G . .
H4NA H 1.0807 0.9578 -0.1245 0.092 Uiso 1 1 calc R A .
C5N C 1.00828(16) 0.97106(17) -0.16430(17) 0.0644(18) Uani 1 1 d G A .
H5NA H 1.0214 1.0006 -0.1845 0.077 Uiso 1 1 calc R . .
C6N C 0.95386(15) 0.95329(16) -0.17041(13) 0.0523(15) Uani 1 1 d G . .
H6NA H 0.9298 0.9707 -0.1948 0.063 Uiso 1 1 calc R A .
C1D C 0.62298(19) 1.06928(19) -0.00754(18) 0.0295(10) Uani 1 1 d . . .
C2D C 0.62687(18) 1.08444(19) -0.05775(17) 0.0273(10) Uani 1 1 d . . .
C3D C 0.62919(18) 1.14126(19) -0.06863(17) 0.0275(10) Uani 1 1 d . . .
H3DA H 0.6321 1.1524 -0.1027 0.033 Uiso 1 1 calc R . .
C4D C 0.62739(18) 1.18282(19) -0.03170(18) 0.0277(10) Uani 1 1 d . . .
C5D C 0.6242(2) 1.1641(2) 0.01757(18) 0.0307(10) Uani 1 1 d . . .
C6D C 0.6218(2) 1.1087(2) 0.03088(18) 0.0326(11) Uani 1 1 d . . .
H6DA H 0.6195 1.0976 0.0650 0.039 Uiso 1 1 calc R B .
C7D C 0.62766(19) 1.24556(19) -0.04225(18) 0.0285(10) Uani 1 1 d . . .
H7DA H 0.5962 1.2617 -0.0240 0.034 Uiso 1 1 calc R . .
C8D C 0.6180(2) 1.2618(2) -0.09786(19) 0.0340(11) Uani 1 1 d . . .
H8DA H 0.6442 1.2408 -0.1183 0.041 Uiso 1 1 calc R B .
H8DB H 0.6259 1.3021 -0.1018 0.041 Uiso 1 1 calc R . .
C9D C 0.5589(2) 1.2500(2) -0.1183(2) 0.0392(12) Uani 1 1 d . . .
H9DA H 0.5494 1.2105 -0.1115 0.047 Uiso 1 1 calc R . .
H9DB H 0.5328 1.2740 -0.1005 0.047 Uiso 1 1 calc R . .
C1T C 0.55242(18) 1.26080(15) -0.17444(11) 0.0410(12) Uani 1 1 d G . .
C2T C 0.5543(3) 1.21661(12) -0.20830(15) 0.082(3) Uani 1 1 d G B .
H2TA H 0.5594 1.1794 -0.1963 0.099 Uiso 1 1 calc R . .
C3T C 0.5487(3) 1.22680(17) -0.25968(14) 0.105(4) Uani 1 1 d G B .
H3TA H 0.5500 1.1966 -0.2828 0.126 Uiso 1 1 calc R . .
C4T C 0.5412(2) 1.2812(2) -0.27720(11) 0.074(2) Uani 1 1 d G B .
H4TA H 0.5374 1.2882 -0.3123 0.089 Uiso 1 1 calc R . .
C5T C 0.5394(2) 1.32538(14) -0.24335(15) 0.0611(18) Uani 1 1 d G B .
H5TA H 0.5342 1.3626 -0.2553 0.073 Uiso 1 1 calc R . .
C6T C 0.54495(19) 1.31519(13) -0.19197(13) 0.0530(15) Uani 1 1 d G B .
H6TA H 0.5437 1.3454 -0.1688 0.064 Uiso 1 1 calc R . .
C8O C 0.5869(4) 0.9879(4) 0.0301(4) 0.063(2) Uiso 0.75 1 d PD B 1
C7O C 0.5507(5) 0.9004(5) 0.0523(5) 0.086(3) Uiso 0.75 1 d PD B 1
H7OA H 0.5125 0.9150 0.0512 0.103 Uiso 0.75 1 calc PR B 1
H7OB H 0.5652 0.9009 0.0876 0.103 Uiso 0.75 1 calc PR B 1
C1O C 0.5518(3) 0.84206(19) 0.0316(3) 0.0465(19) Uiso 0.75 1 d PGD B 1
C2O C 0.5166(3) 0.8233(3) -0.0074(3) 0.068(3) Uiso 0.75 1 d PG B 1
H2OA H 0.4915 0.8485 -0.0238 0.081 Uiso 0.75 1 calc PR B 1
C3O C 0.5182(3) 0.7676(4) -0.0224(2) 0.076(3) Uiso 0.75 1 d PG B 1
H3OA H 0.4941 0.7548 -0.0490 0.092 Uiso 0.75 1 calc PR B 1
C4O C 0.5549(3) 0.7307(2) 0.0016(3) 0.067(3) Uiso 0.75 1 d PG B 1
H4OA H 0.5560 0.6926 -0.0086 0.081 Uiso 0.75 1 calc PR B 1
C5O C 0.5901(3) 0.7495(3) 0.0406(3) 0.084(4) Uiso 0.75 1 d PG B 1
H5OA H 0.6152 0.7243 0.0569 0.101 Uiso 0.75 1 calc PR B 1
C6O C 0.5885(3) 0.8052(3) 0.0555(3) 0.079(3) Uiso 0.75 1 d PG B 1
H6OA H 0.6126 0.8180 0.0822 0.094 Uiso 0.75 1 calc PR B 1
C8OA C 0.5705(6) 0.9903(6) 0.0102(6) 0.010(3) Uiso 0.25 1 d PD C 2
C7OA C 0.5281(8) 0.9042(8) 0.0160(8) 0.038(5) Uiso 0.25 1 d PD B 2
H7OC H 0.5065 0.9138 0.0456 0.046 Uiso 0.25 1 calc PR B 2
H7OD H 0.5074 0.9177 -0.0145 0.046 Uiso 0.25 1 calc PR B 2
C1OA C 0.5345(7) 0.8420(5) 0.0130(7) 0.024(4) Uiso 0.25 1 d PGD B 2
C2OA C 0.5146(6) 0.7964(7) -0.0146(6) 0.052(6) Uiso 0.25 1 d PG B 2
H2OB H 0.4866 0.8016 -0.0402 0.062 Uiso 0.25 1 calc PR B 2
C3OA C 0.5357(8) 0.7433(5) -0.0048(7) 0.041(5) Uiso 0.25 1 d PG B 2
H3OB H 0.5220 0.7121 -0.0237 0.050 Uiso 0.25 1 calc PR B 2
C4OA C 0.5766(9) 0.7357(6) 0.0326(9) 0.079(10) Uiso 0.25 1 d PG B 2
H4OB H 0.5910 0.6993 0.0393 0.095 Uiso 0.25 1 calc PR B 2
C5OA C 0.5966(9) 0.7813(10) 0.0603(8) 0.130(18) Uiso 0.25 1 d PG B 2
H5OB H 0.6246 0.7761 0.0859 0.156 Uiso 0.25 1 calc PR B 2
C6OA C 0.5755(9) 0.8345(8) 0.0504(7) 0.062(7) Uiso 0.25 1 d PG B 2
H6OB H 0.5891 0.8656 0.0693 0.075 Uiso 0.25 1 calc PR B 2
C8P C 0.6617(2) 1.2124(2) 0.08769(19) 0.0377(12) Uani 1 1 d . . .
C7P C 0.6950(3) 1.2747(3) 0.1499(2) 0.0545(16) Uani 1 1 d . . .
H7PA H 0.6933 1.3157 0.1550 0.065 Uiso 1 1 calc R . .
H7PB H 0.7310 1.2657 0.1357 0.065 Uiso 1 1 calc R . .
C1P C 0.6911(2) 1.2462(2) 0.19918(14) 0.0563(16) Uani 1 1 d G . .
C2P C 0.73399(19) 1.2125(3) 0.2176(2) 0.089(3) Uani 1 1 d G . .
H2PA H 0.7663 1.2081 0.1990 0.107 Uiso 1 1 calc R . .
C3P C 0.7297(3) 1.1851(3) 0.2634(2) 0.123(4) Uani 1 1 d G . .
H3PA H 0.7590 1.1620 0.2760 0.148 Uiso 1 1 calc R . .
C4P C 0.6824(3) 1.1915(3) 0.29069(18) 0.125(4) Uani 1 1 d G . .
H4PA H 0.6795 1.1727 0.3220 0.150 Uiso 1 1 calc R . .
C5P C 0.6395(2) 1.2252(3) 0.2722(2) 0.123(4) Uani 1 1 d G . .
H5PA H 0.6073 1.2295 0.2909 0.147 Uiso 1 1 calc R . .
C6P C 0.64387(19) 1.2526(3) 0.22648(19) 0.084(2) Uani 1 1 d G . .
H6PA H 0.6145 1.2756 0.2139 0.101 Uiso 1 1 calc R . .
C100 C 0.7641(3) 1.5712(4) 0.3512(3) 0.085(2) Uani 1 1 d D . .
H10A H 0.7680 1.5633 0.3877 0.103 Uiso 1 1 calc R . .
H10B H 0.7610 1.6123 0.3468 0.103 Uiso 1 1 calc R . .
Cl10 Cl 0.70537(12) 1.54000(19) 0.32703(14) 0.1558(17) Uani 1 1 d D . .
Cl11 Cl 0.82293(11) 1.54742(13) 0.32183(12) 0.1177(10) Uani 1 1 d D . .
C200 C 1.0796(7) 1.4130(6) -0.1576(6) 0.162(6) Uiso 1 1 d D . .
H20A H 1.0734 1.4533 -0.1618 0.243 Uiso 1 1 calc R . .
H20B H 1.0566 1.3925 -0.1826 0.243 Uiso 1 1 calc R . .
H20C H 1.1185 1.4044 -0.1624 0.243 Uiso 1 1 calc R . .
C201 C 1.0641(11) 1.3951(8) -0.1042(8) 0.260(11) Uiso 1 1 d D . .
H20D H 1.0900 1.4119 -0.0788 0.312 Uiso 1 1 calc R . .
H20E H 1.0263 1.4079 -0.0974 0.312 Uiso 1 1 calc R . .
C202 C 1.0672(12) 1.3316(8) -0.1019(9) 0.307(14) Uiso 1 1 d D . .
H20F H 1.1057 1.3186 -0.1045 0.369 Uiso 1 1 calc R . .
H20G H 1.0442 1.3145 -0.1294 0.369 Uiso 1 1 calc R . .
C203 C 1.0446(12) 1.3165(8) -0.0497(8) 0.305(14) Uiso 1 1 d D . .
H20H H 1.0744 1.3203 -0.0234 0.366 Uiso 1 1 calc R . .
H20I H 1.0146 1.3426 -0.0416 0.366 Uiso 1 1 calc R . .
C204 C 1.0244(10) 1.2608(8) -0.0505(8) 0.258(11) Uiso 1 1 d D . .
H20J H 1.0543 1.2381 -0.0643 0.309 Uiso 1 1 calc R . .
H20K H 0.9940 1.2606 -0.0765 0.309 Uiso 1 1 calc R . .
C205 C 1.0040(6) 1.2279(5) -0.0091(5) 0.138(4) Uiso 1 1 d D . .
H20L H 0.9848 1.1947 -0.0225 0.206 Uiso 1 1 calc R . .
H20M H 0.9784 1.2505 0.0099 0.206 Uiso 1 1 calc R . .
H20N H 1.0351 1.2162 0.0132 0.206 Uiso 1 1 calc R . .
C300 C 0.6309(16) 1.4043(11) 0.3726(8) 0.182(13) Uiso 0.50 1 d PD E 1
H30A H 0.6097 1.4331 0.3903 0.219 Uiso 0.50 1 calc PR E 1
H30B H 0.6707 1.4113 0.3797 0.219 Uiso 0.50 1 calc PR E 1
Cl31 Cl 0.6164(4) 1.4080(4) 0.3095(3) 0.160(3) Uiso 0.50 1 d PD E 1
Cl30 Cl 0.6133(6) 1.3372(7) 0.3942(6) 0.265(6) Uiso 0.50 1 d PD E 1
Cl40 Cl 0.4608(6) 1.5147(6) 0.4999(5) 0.121(4) Uiso 0.25 1 d PD F -2
C400 C 0.5308(7) 1.5042(7) 0.5117(7) 0.031(4) Uiso 0.25 1 d PD F -2
H40A H 0.5403 1.4969 0.5476 0.037 Uiso 0.25 1 calc PR F -2
H40B H 0.5535 1.5352 0.4992 0.037 Uiso 0.25 1 calc PR F -2
Cl41 Cl 0.5340(8) 1.4394(7) 0.4716(7) 0.155(6) Uiso 0.25 1 d PD F -2
Cl51 Cl 0.5918(7) 1.4063(7) 0.4090(6) 0.158(5) Uiso 0.25 1 d PD G -3
C500 C 0.5459(11) 1.4212(14) 0.4590(11) 0.071(8) Uiso 0.25 1 d PD G -3
H50A H 0.5353 1.3830 0.4693 0.085 Uiso 0.25 1 calc PR G -3
H50B H 0.5721 1.4341 0.4860 0.085 Uiso 0.25 1 calc PR G -3
Cl50 Cl 0.4856(6) 1.4601(6) 0.4726(5) 0.125(4) Uiso 0.25 1 d PD G -3

loop_
_atom_site_aniso_label
_atom_site_aniso_U_11
_atom_site_aniso_U_22
_atom_site_aniso_U_33
_atom_site_aniso_U_23
_atom_site_aniso_U_13
_atom_site_aniso_U_12
Ag1 0.0501(3) 0.0494(3) 0.0478(3) 0.00754(19) 0.0048(2) 0.0015(2)
Ag2 0.0634(3) 0.0477(3) 0.0462(3) 0.00987(19) -0.0068(2) -0.0001(2)
Ag3 0.0743(4) 0.0679(3) 0.0523(3) 0.0015(2) 0.0199(3) -0.0034(3)
Ag4 0.0550(6) 0.0826(7) 0.0408(4) 0.0017(5) -0.0069(4) -0.0148(5)
Ag5 0.0518(16) 0.0757(18) 0.0360(11) -0.0109(13) -0.0080(10) -0.0134(13)
P1 0.0345(7) 0.0293(6) 0.0417(7) -0.0033(5) 0.0017(6) 0.0051(5)
P2 0.0404(7) 0.0311(6) 0.0354(7) -0.0023(5) -0.0064(6) -0.0035(5)
P3 0.0360(7) 0.0293(6) 0.0383(7) -0.0059(5) 0.0025(6) -0.0019(5)
P4 0.0360(7) 0.0332(7) 0.0379(7) -0.0065(5) -0.0012(6) 0.0031(5)
O1 0.0316(18) 0.0279(17) 0.050(2) -0.0052(15) 0.0014(16) 0.0029(14)
O2 0.0336(19) 0.0318(17) 0.0386(19) -0.0043(14) -0.0082(15) -0.0009(14)
O3 0.039(2) 0.0422(19) 0.0321(19) -0.0058(15) -0.0001(15) -0.0004(16)
O4 0.045(2) 0.062(3) 0.061(3) -0.015(2) -0.012(2) -0.001(2)
O5 0.070(3) 0.060(3) 0.034(2) -0.0128(18) -0.008(2) -0.003(2)
O6 0.044(2) 0.0295(18) 0.053(2) 0.0058(16) 0.0022(18) 0.0016(16)
O7 0.042(2) 0.047(2) 0.066(3) 0.0020(19) 0.004(2) -0.0019(18)
O8 0.065(3) 0.033(2) 0.057(3) -0.0001(17) 0.007(2) -0.0082(18)
O10 0.0344(19) 0.0338(18) 0.044(2) -0.0112(15) 0.0037(16) -0.0056(15)
O9 0.036(2) 0.046(2) 0.066(3) -0.0269(19) -0.0131(19) 0.0147(17)
O11 0.043(2) 0.0253(16) 0.043(2) 0.0061(14) 0.0052(16) -0.0005(14)
O13 0.088(3) 0.031(2) 0.081(3) -0.005(2) 0.046(3) -0.010(2)
O14 0.041(2) 0.0332(17) 0.0283(17) -0.0055(14) 0.0007(15) 0.0033(15)
O15 0.045(2) 0.056(2) 0.052(2) -0.0149(19) -0.0098(19) 0.0066(19)
O16 0.061(3) 0.039(2) 0.034(2) -0.0085(15) -0.0030(18) -0.0029(18)
C1A 0.029(2) 0.029(2) 0.032(3) 0.0029(19) 0.002(2) 0.0056(19)
C2A 0.027(2) 0.028(2) 0.030(2) 0.0052(19) -0.0007(19) 0.0005(19)
C3A 0.033(3) 0.027(2) 0.029(2) -0.0006(18) 0.000(2) 0.0041(19)
C4A 0.028(2) 0.028(2) 0.032(3) 0.0034(19) 0.002(2) 0.0024(19)
C5A 0.034(3) 0.031(2) 0.026(2) 0.0039(19) -0.003(2) 0.000(2)
C6A 0.040(3) 0.027(2) 0.031(3) -0.0035(19) 0.000(2) 0.002(2)
C7A 0.027(2) 0.030(2) 0.034(3) -0.0001(19) -0.002(2) 0.0010(19)
C8A 0.034(3) 0.037(3) 0.041(3) 0.004(2) 0.004(2) 0.004(2)
C9A 0.045(3) 0.044(3) 0.041(3) 0.006(2) 0.003(3) 0.000(2)
C1Q 0.047(4) 0.056(4) 0.063(4) 0.015(3) 0.008(3) -0.003(3)
C2Q 0.073(5) 0.066(5) 0.106(7) 0.035(4) 0.019(5) -0.001(4)
C3Q 0.104(7) 0.095(7) 0.114(8) 0.051(6) 0.028(6) -0.016(6)
C4Q 0.065(5) 0.131(8) 0.085(6) 0.065(6) 0.003(5) -0.014(5)
C5Q 0.062(5) 0.142(8) 0.053(4) 0.023(5) 0.006(4) -0.003(5)
C6Q 0.069(5) 0.093(5) 0.045(4) 0.010(4) 0.004(3) -0.012(4)
C1E 0.046(3) 0.037(3) 0.042(3) -0.006(2) 0.003(2) 0.010(2)
C2E 0.087(5) 0.051(4) 0.057(4) -0.003(3) 0.017(4) 0.006(3)
C3E 0.120(7) 0.077(5) 0.056(5) 0.005(4) 0.023(5) 0.022(5)
C4E 0.109(7) 0.096(6) 0.044(4) -0.021(4) -0.007(4) 0.036(5)
C5E 0.080(5) 0.071(5) 0.061(5) -0.024(4) -0.009(4) 0.009(4)
C6E 0.056(4) 0.049(3) 0.057(4) -0.014(3) -0.002(3) 0.004(3)
C1F 0.039(3) 0.029(3) 0.067(4) 0.000(2) 0.000(3) 0.005(2)
C2F 0.052(4) 0.111(6) 0.066(5) 0.024(4) -0.013(4) -0.016(4)
C3F 0.067(6) 0.141(9) 0.130(9) 0.072(7) -0.051(6) -0.038(6)
C4F 0.042(4) 0.058(5) 0.212(13) 0.052(6) -0.031(6) -0.002(4)
C5F 0.044(5) 0.075(6) 0.223(14) -0.034(7) 0.020(6) 0.017(4)
C6F 0.046(4) 0.077(5) 0.122(7) -0.046(5) 0.011(4) 0.009(4)
C1G 0.041(3) 0.050(3) 0.037(3) -0.004(2) -0.004(2) -0.011(2)
C2G 0.052(4) 0.057(4) 0.081(5) -0.008(3) -0.009(4) -0.005(3)
C3G 0.053(4) 0.104(6) 0.081(5) -0.017(5) -0.017(4) 0.007(4)
C4G 0.047(4) 0.147(9) 0.067(5) -0.015(5) -0.002(4) -0.021(5)
C5G 0.064(5) 0.128(8) 0.093(7) 0.029(6) -0.008(5) -0.050(5)
C6G 0.067(5) 0.077(5) 0.076(5) 0.019(4) -0.010(4) -0.028(4)
C1H 0.039(3) 0.044(3) 0.041(3) -0.008(2) -0.010(2) 0.002(2)
C2H 0.052(4) 0.057(4) 0.042(3) -0.002(3) -0.006(3) -0.008(3)
C3H 0.059(4) 0.088(5) 0.042(4) 0.003(3) 0.000(3) -0.010(4)
C4H 0.062(5) 0.107(6) 0.042(4) -0.025(4) -0.008(3) 0.018(4)
C5H 0.097(6) 0.066(4) 0.053(4) -0.022(4) -0.009(4) 0.025(4)
C6H 0.080(5) 0.050(4) 0.052(4) -0.014(3) -0.007(3) 0.009(3)
S1 0.0688(11) 0.0721(11) 0.0418(9) 0.0049(8) -0.0065(8) -0.0087(9)
O17 0.091(4) 0.144(6) 0.046(3) 0.022(3) -0.005(3) -0.042(4)
O18 0.083(4) 0.074(3) 0.056(3) -0.001(2) -0.015(3) -0.004(3)
O19 0.114(5) 0.086(4) 0.067(3) -0.016(3) -0.031(3) 0.019(3)
C1 0.088(6) 0.073(5) 0.063(5) 0.018(4) -0.002(4) -0.023(4)
F1 0.081(4) 0.100(4) 0.149(5) -0.008(4) -0.026(3) 0.005(3)
F2 0.121(5) 0.201(7) 0.080(4) 0.046(4) 0.007(3) -0.067(5)
F3 0.093(4) 0.093(3) 0.089(3) -0.008(3) -0.020(3) -0.026(3)
S2 0.0801(19) 0.0367(12) 0.0572(14) 0.0006(10) 0.0037(14) -0.0061(13)
S3 0.085(7) 0.042(4) 0.084(6) 0.020(4) -0.023(5) 0.010(4)
O20 0.088(4) 0.041(2) 0.068(3) 0.007(2) 0.003(3) -0.003(2)
O32 0.100(5) 0.072(4) 0.113(5) 0.018(3) 0.038(4) -0.014(3)
O33 0.087(4) 0.053(3) 0.055(3) 0.012(2) -0.007(3) -0.019(2)
O34 0.053(2) 0.052(2) 0.035(2) 0.0002(18) 0.0008(19) 0.001(2)
S4 0.0596(14) 0.0454(12) 0.0564(14) 0.0013(10) 0.0116(12) -0.0027(11)
S5 0.064(4) 0.042(3) 0.040(3) -0.001(3) 0.005(3) -0.002(3)
O25 0.077(4) 0.059(3) 0.107(4) 0.005(3) 0.023(3) -0.015(3)
O26 0.149(6) 0.143(6) 0.077(4) -0.057(4) 0.042(4) -0.041(5)
S6 0.0457(8) 0.0496(8) 0.0399(7) -0.0052(6) 0.0039(6) 0.0000(6)
O29 0.093(4) 0.070(3) 0.112(5) -0.011(3) 0.053(4) 0.014(3)
O30 0.056(3) 0.085(3) 0.072(3) -0.004(3) -0.015(2) -0.018(3)
O31 0.088(4) 0.064(3) 0.044(2) 0.005(2) -0.013(2) -0.019(3)
C6 0.062(4) 0.059(4) 0.051(4) 0.007(3) 0.016(3) -0.001(3)
F16 0.080(3) 0.089(3) 0.128(4) 0.023(3) 0.000(3) -0.034(3)
F17 0.153(5) 0.096(4) 0.077(3) 0.035(3) -0.010(3) -0.004(3)
F18 0.172(6) 0.059(3) 0.154(5) -0.003(3) 0.105(5) 0.008(3)
C1B 0.026(2) 0.033(2) 0.033(3) -0.003(2) -0.004(2) 0.0036(19)
C2B 0.021(2) 0.031(2) 0.033(3) 0.0006(19) -0.0022(19) 0.0023(18)
C3B 0.028(3) 0.036(3) 0.032(3) 0.001(2) 0.000(2) 0.002(2)
C4B 0.024(2) 0.034(3) 0.039(3) -0.005(2) -0.003(2) 0.0028(19)
C5B 0.026(2) 0.029(2) 0.044(3) 0.003(2) -0.003(2) 0.0042(19)
C6B 0.032(3) 0.040(3) 0.033(3) 0.005(2) -0.006(2) 0.002(2)
C7B 0.031(3) 0.034(3) 0.040(3) -0.005(2) -0.003(2) 0.007(2)
C8B 0.036(3) 0.044(3) 0.045(3) -0.011(2) 0.005(2) -0.001(2)
C9B 0.036(3) 0.057(3) 0.051(3) -0.011(3) 0.008(3) 0.000(3)
C1R 0.057(4) 0.052(4) 0.072(5) -0.006(3) 0.026(4) -0.004(3)
C2R 0.111(8) 0.139(10) 0.121(9) 0.007(7) 0.013(7) -0.073(8)
C3R 0.154(12) 0.151(12) 0.174(14) 0.033(11) 0.040(11) -0.088(10)
C4R 0.117(9) 0.130(10) 0.137(10) 0.061(8) 0.042(8) -0.024(7)
C5R 0.146(10) 0.110(8) 0.086(7) 0.024(6) 0.025(7) -0.014(7)
C6R 0.121(8) 0.084(6) 0.067(5) 0.009(4) 0.013(5) -0.029(5)
C8I 0.052(3) 0.037(3) 0.031(3) 0.002(2) -0.012(2) 0.001(2)
C7I 0.090(6) 0.063(4) 0.054(4) -0.010(3) -0.031(4) -0.008(4)
C1I 0.069(5) 0.097(6) 0.039(4) -0.008(3) -0.013(3) 0.022(4)
C2I 0.180(12) 0.199(13) 0.045(5) -0.034(6) -0.019(6) 0.093(10)
C3I 0.213(17) 0.32(3) 0.050(6) 0.037(10) 0.018(8) 0.144(18)
C4I 0.090(8) 0.31(2) 0.087(9) 0.093(12) -0.006(7) 0.031(11)
C5I 0.113(9) 0.144(11) 0.157(12) 0.079(10) -0.034(9) -0.012(8)
C6I 0.120(8) 0.090(6) 0.077(6) 0.016(5) -0.001(5) -0.007(6)
C8J 0.041(3) 0.041(3) 0.038(3) 0.007(2) -0.005(2) -0.004(2)
C7J 0.075(5) 0.043(3) 0.057(4) -0.001(3) 0.002(3) -0.022(3)
C1J 0.084(5) 0.052(4) 0.049(4) -0.004(3) 0.005(3) -0.022(3)
C2J 0.093(6) 0.077(5) 0.062(5) -0.010(4) 0.010(4) -0.026(4)
C3J 0.142(9) 0.114(8) 0.060(5) -0.018(5) 0.023(6) -0.049(7)
C4J 0.227(15) 0.107(8) 0.056(5) 0.010(5) 0.018(7) -0.061(9)
C5J 0.242(15) 0.067(6) 0.073(6) 0.018(5) 0.004(8) -0.027(7)
C6J 0.165(10) 0.052(4) 0.062(5) 0.009(4) 0.016(5) -0.017(5)
C1C 0.037(3) 0.034(3) 0.029(3) -0.005(2) -0.003(2) 0.000(2)
C2C 0.032(3) 0.031(2) 0.025(2) -0.0018(18) -0.0030(19) 0.001(2)
C3C 0.034(3) 0.031(2) 0.034(3) -0.004(2) 0.000(2) 0.005(2)
C4C 0.030(3) 0.035(2) 0.030(3) -0.005(2) -0.004(2) 0.003(2)
C5C 0.030(3) 0.038(3) 0.040(3) -0.007(2) -0.004(2) 0.009(2)
C6C 0.040(3) 0.029(2) 0.042(3) -0.007(2) -0.005(2) 0.006(2)
C7C 0.028(2) 0.031(2) 0.033(3) -0.0062(19) 0.000(2) -0.0023(19)
C8C 0.035(3) 0.036(3) 0.032(3) -0.005(2) -0.002(2) 0.002(2)
C9C 0.033(3) 0.048(3) 0.034(3) -0.007(2) 0.000(2) 0.002(2)
C1S 0.047(3) 0.041(3) 0.041(3) -0.005(2) -0.014(3) 0.003(2)
C2S 0.067(4) 0.072(4) 0.044(4) -0.009(3) -0.008(3) 0.021(4)
C3S 0.124(8) 0.083(5) 0.040(4) -0.009(4) -0.017(4) 0.029(5)
C4S 0.108(8) 0.101(7) 0.074(6) -0.014(5) -0.058(6) 0.010(6)
C5S 0.063(6) 0.229(14) 0.092(8) -0.003(8) -0.053(6) -0.003(7)
C6S 0.043(4) 0.150(9) 0.073(5) 0.006(5) -0.020(4) 0.001(5)
C1K 0.038(3) 0.031(3) 0.063(4) -0.001(2) 0.006(3) -0.003(2)
C2K 0.068(5) 0.057(4) 0.066(4) 0.015(3) -0.006(4) 0.003(3)
C3K 0.076(6) 0.085(6) 0.107(7) 0.046(5) -0.008(5) 0.006(5)
C4K 0.098(7) 0.054(5) 0.165(10) 0.042(6) 0.033(7) 0.020(4)
C5K 0.164(11) 0.045(4) 0.148(10) 0.009(5) 0.058(8) 0.036(5)
C6K 0.106(6) 0.041(4) 0.091(6) -0.003(4) 0.024(5) 0.015(4)
C1L 0.039(3) 0.038(3) 0.035(3) -0.007(2) 0.000(2) -0.001(2)
C2L 0.048(4) 0.045(4) 0.161(9) -0.008(4) 0.001(5) -0.004(3)
C3L 0.046(4) 0.057(5) 0.184(11) -0.005(5) -0.006(5) 0.010(3)
C4L 0.039(3) 0.069(4) 0.084(5) -0.008(4) 0.004(3) -0.005(3)
C5L 0.048(4) 0.068(5) 0.110(7) 0.006(4) 0.007(4) -0.016(4)
C6L 0.049(4) 0.050(4) 0.086(5) 0.010(3) 0.001(3) -0.009(3)
C1M 0.036(3) 0.044(3) 0.091(5) 0.013(3) 0.009(3) 0.010(3)
C2M 0.091(6) 0.117(7) 0.094(7) 0.061(6) 0.030(5) 0.046(6)
C3M 0.116(10) 0.182(14) 0.207(15) 0.142(13) 0.061(10) 0.052(10)
C4M 0.090(9) 0.143(13) 0.39(3) 0.165(18) 0.041(14) 0.008(9)
C5M 0.109(9) 0.044(5) 0.35(3) 0.018(9) -0.023(12) -0.008(5)
C6M 0.068(5) 0.041(4) 0.180(10) -0.012(5) -0.015(6) -0.001(3)
C1N 0.043(3) 0.039(3) 0.043(3) -0.014(2) 0.001(2) 0.006(2)
C2N 0.054(4) 0.046(3) 0.074(5) -0.003(3) -0.022(3) 0.011(3)
C3N 0.047(4) 0.074(5) 0.110(7) -0.013(5) -0.028(4) 0.018(4)
C4N 0.039(4) 0.090(6) 0.101(6) -0.026(5) -0.004(4) 0.007(4)
C5N 0.044(4) 0.079(5) 0.071(5) -0.009(4) 0.003(3) -0.013(3)
C6N 0.045(3) 0.065(4) 0.047(3) -0.009(3) 0.003(3) -0.003(3)
C1D 0.027(2) 0.029(2) 0.032(3) 0.0010(19) -0.001(2) 0.0016(19)
C2D 0.023(2) 0.031(2) 0.027(2) -0.0022(19) -0.0003(19) -0.0002(18)
C3D 0.024(2) 0.032(2) 0.026(2) 0.0003(19) -0.0004(18) 0.0024(19)
C4D 0.021(2) 0.031(2) 0.031(2) 0.0001(19) -0.0006(19) -0.0001(18)
C5D 0.028(2) 0.034(2) 0.030(2) -0.004(2) -0.002(2) 0.002(2)
C6D 0.036(3) 0.037(3) 0.025(2) 0.0030(19) -0.001(2) 0.001(2)
C7D 0.026(2) 0.029(2) 0.030(2) 0.0000(19) -0.0022(19) 0.0025(18)
C8D 0.036(3) 0.032(2) 0.034(3) 0.004(2) -0.004(2) 0.002(2)
C9D 0.035(3) 0.042(3) 0.040(3) 0.006(2) -0.007(2) -0.001(2)
C1T 0.037(3) 0.043(3) 0.042(3) 0.009(2) -0.011(2) -0.002(2)
C2T 0.142(8) 0.051(4) 0.051(4) 0.007(3) -0.022(5) -0.007(4)
C3T 0.200(12) 0.066(5) 0.047(4) -0.004(4) -0.022(6) -0.006(6)
C4T 0.099(6) 0.084(5) 0.038(4) 0.012(3) -0.016(4) -0.022(4)
C5T 0.063(4) 0.061(4) 0.058(4) 0.029(3) -0.008(3) -0.004(3)
C6T 0.056(4) 0.048(3) 0.055(4) 0.008(3) -0.006(3) 0.003(3)
C8P 0.048(3) 0.038(3) 0.027(3) -0.004(2) 0.003(2) -0.007(2)
C7P 0.069(4) 0.050(3) 0.045(3) -0.015(3) -0.006(3) -0.018(3)
C1P 0.071(4) 0.061(4) 0.036(3) -0.013(3) -0.014(3) -0.007(3)
C2P 0.102(7) 0.101(6) 0.063(5) -0.006(5) -0.012(5) 0.024(5)
C3P 0.136(10) 0.142(10) 0.088(8) 0.003(7) -0.033(7) 0.044(8)
C4P 0.176(13) 0.139(10) 0.058(6) 0.029(6) -0.019(7) 0.021(9)
C5P 0.112(8) 0.199(13) 0.058(6) 0.014(7) 0.008(5) 0.024(8)
C6P 0.078(6) 0.123(7) 0.051(4) 0.015(4) -0.003(4) 0.014(5)
C100 0.100(7) 0.080(5) 0.077(6) -0.013(4) 0.015(5) -0.019(5)
Cl10 0.0720(16) 0.250(4) 0.144(3) -0.109(3) -0.0088(17) 0.010(2)
Cl11 0.0791(16) 0.137(2) 0.140(2) -0.0343(18) 0.0353(16) -0.0386(15)

loop_
_atom_type_symbol
_atom_type_description
_atom_type_scat_dispersion_real
_atom_type_scat_dispersion_imag
_atom_type_scat_source
C C 0.0033 0.0016 'International Tables Vol C Tables 4.2.6.8 and 6.1.1.4'
H H 0.0000 0.0000 'International Tables Vol C Tables 4.2.6.8 and 6.1.1.4'
O O 0.0106 0.0060 'International Tables Vol C Tables 4.2.6.8 and 6.1.1.4'
F F 0.0171 0.0103 'International Tables Vol C Tables 4.2.6.8 and 6.1.1.4'
P P 0.1023 0.0942 'International Tables Vol C Tables 4.2.6.8 and 6.1.1.4'
S S 0.1246 0.1234 'International Tables Vol C Tables 4.2.6.8 and 6.1.1.4'
Cl Cl 0.1484 0.1585 'International Tables Vol C Tables 4.2.6.8 and 6.1.1.4'
Ag Ag -0.8971 1.1015 'International Tables Vol C Tables 4.2.6.8 and 6.1.1.4'

loop_
_geom_angle_atom_site_label_1
_geom_angle_atom_site_label_2
_geom_angle_atom_site_label_3
_geom_angle
_geom_angle_site_symmetry_3
O33 Ag1 P1 150.18(15) .
O33 Ag1 O34 80.24(18) .
P1 Ag1 O34 127.77(10) .
O33 Ag1 O18 81.94(17) 2_654
P1 Ag1 O18 107.74(13) 2_654
O34 Ag1 O18 85.14(16) 2_654
O32 Ag2 P2 136.20(19) .
O32 Ag2 O34 87.5(2) .
P2 Ag2 O34 127.96(11) .
O25 Ag3 O29 105.60(19) .
O25 Ag3 P3 126.71(15) .
O29 Ag3 P3 119.46(16) .
O17 Ag4 P4 111.90(14) .
O17 Ag4 O27 82.4(3) .
P4 Ag4 O27 122.8(2) .
O17 Ag4 O30 91.9(2) .
P4 Ag4 O30 130.43(14) .
O27 Ag4 O30 102.3(3) .
O30 Ag5 P4 157.24(18) .
O30 Ag5 O17 96.6(2) .
P4 Ag5 O17 106.15(15) .
O1 P1 C1F 98.89(19) .
O1 P1 C1E 103.42(19) .
C1F P1 C1E 106.6(2) .
O1 P1 Ag1 114.31(14) .
C1F P1 Ag1 111.17(16) .
C1E P1 Ag1 120.10(14) .
O2 P2 C1G 99.81(19) .
O2 P2 C1H 102.50(18) .
C1G P2 C1H 104.5(2) .
O2 P2 Ag2 114.33(14) .
C1G P2 Ag2 114.49(15) .
C1H P2 Ag2 118.81(14) .
O10 P3 C1K 105.8(2) .
O10 P3 C1L 99.96(19) .
C1K P3 C1L 104.40(19) .
O10 P3 Ag3 115.48(14) .
C1K P3 Ag3 118.13(14) .
C1L P3 Ag3 111.05(15) .
O9 P4 C1M 103.3(2) .
O9 P4 C1N 97.28(19) .
C1M P4 C1N 106.1(2) .
O9 P4 Ag4 114.01(16) .
C1M P4 Ag4 120.89(18) .
C1N P4 Ag4 112.28(14) .
O9 P4 Ag5 132.37(18) .
C1M P4 Ag5 108.44(18) .
C1N P4 Ag5 106.63(15) .
C1A O1 P1 122.3(3) .
C5A O2 P2 123.0(3) .
C8I O3 C1B 117.0(4) .
C8I O5 C7I 115.8(5) .
C8J O6 C5B 115.3(4) .
C8J O8 C7J 115.1(5) .
C1C O10 P3 122.0(3) .
C5C O9 P4 126.6(3) .
C8O O11 C1D 124.4(5) .
C8OA O11 C1D 114.9(6) .
C8O O13 C7O 116.0(7) .
C8OA O13 C7O 119.0(8) .
C8O O13 C7OA 118.5(9) .
C8OA O13 C7OA 101.3(10) .
C8P O14 C5D 116.6(4) .
C8P O16 C7P 114.5(5) .
C2A C1A C6A 122.4(4) .
C2A C1A O1 117.0(4) .
C6A C1A O1 120.5(4) .
C1A C2A C3A 116.6(4) .
C1A C2A C7D 121.0(4) .
C3A C2A C7D 122.4(4) .
C4A C3A C2A 123.4(4) .
C5A C4A C3A 116.9(4) .
C5A C4A C7A 121.6(4) .
C3A C4A C7A 121.5(4) .
C6A C5A C4A 122.2(5) .
C6A C5A O2 121.3(4) .
C4A C5A O2 116.4(4) .
C5A C6A C1A 118.4(4) .
C2B C7A C4A 110.2(4) .
C2B C7A C8A 113.8(4) .
C4A C7A C8A 111.7(4) .
C9A C8A C7A 111.6(4) .
C8A C9A C1Q 116.2(4) .
C2Q C1Q C6Q 120.0 .
C2Q C1Q C9A 116.0(3) .
C6Q C1Q C9A 124.0(3) .
C1Q C2Q C3Q 120.0 .
C2Q C3Q C4Q 120.0 .
C5Q C4Q C3Q 120.0 .
C6Q C5Q C4Q 120.0 .
C5Q C6Q C1Q 120.0 .
C2E C1E C6E 120.0 .
C2E C1E P1 120.9(2) .
C6E C1E P1 119.0(2) .
C1E C2E C3E 120.0 .
C4E C3E C2E 120.0 .
C3E C4E C5E 120.0 .
C6E C5E C4E 120.0 .
C5E C6E C1E 120.0 .
C2F C1F C6F 120.0 .
C2F C1F P1 116.6(3) .
C6F C1F P1 123.3(3) .
C3F C2F C1F 120.0 .
C2F C3F C4F 120.0 .
C3F C4F C5F 120.0 .
C6F C5F C4F 120.0 .
C5F C6F C1F 120.0 .
C2G C1G C6G 120.0 .
C2G C1G P2 122.1(2) .
C6G C1G P2 117.9(2) .
C1G C2G C3G 120.0 .
C2G C3G C4G 120.0 .
C5G C4G C3G 120.0 .
C6G C5G C4G 120.0 .
C5G C6G C1G 120.0 .
C2H C1H C6H 120.0 .
C2H C1H P2 121.0(2) .
C6H C1H P2 119.0(2) .
C3H C2H C1H 120.0 .
C4H C3H C2H 120.0 .
C3H C4H C5H 120.0 .
C6H C5H C4H 120.0 .
C5H C6H C1H 120.0 .
O19 S1 O18 114.8(3) .
O19 S1 O17 115.7(4) .
O18 S1 O17 114.4(4) .
O19 S1 C1 104.2(4) .
O18 S1 C1 104.1(4) .
O17 S1 C1 101.1(4) .
S1 O17 Ag4 145.7(4) .
S1 O17 Ag5 145.4(4) .
S1 O18 Ag1 132.3(3) 2_644
F2 C1 F1 108.8(8) .
F2 C1 F3 108.7(7) .
F1 C1 F3 105.9(7) .
F2 C1 S1 110.6(6) .
F1 C1 S1 111.3(5) .
F3 C1 S1 111.4(6) .
O21 S2 O20 114.6(6) .
O21 S2 O22 115.1(7) .
O20 S2 O22 113.2(5) .
O21 S2 C2 108.6(7) .
O20 S2 C2 104.6(5) .
O22 S2 C2 98.8(6) .
F4 C2 F5 113.0(13) .
F4 C2 F6 109.7(11) .
F5 C2 F6 107.4(11) .
F4 C2 S2 111.6(10) .
F5 C2 S2 107.5(9) .
F6 C2 S2 107.2(10) .
O23 S3 O20 122.5(12) .
O23 S3 O24 112.6(15) .
O20 S3 O24 116.2(10) .
O23 S3 C3 99.9(13) .
O20 S3 C3 97.5(9) .
O24 S3 C3 102.5(10) .
F9 C3 F8 105.5(15) .
F9 C3 F7 109.8(14) .
F8 C3 F7 104.2(15) .
F9 C3 S3 111.4(14) .
F8 C3 S3 106.7(15) .
F7 C3 S3 118.2(14) .
Ag2 O34 Ag1 91.65(13) .
O26 S4 O25 118.8(5) .
O26 S4 O27 111.8(6) .
O25 S4 O27 112.0(5) .
O26 S4 C4 107.6(5) .
O25 S4 C4 102.0(4) .
O27 S4 C4 102.9(5) .
S4 O27 Ag4 156.7(6) .
F12 C4 F10 111.9(9) .
F12 C4 F11 105.8(8) .
F10 C4 F11 101.4(8) .
F12 C4 S4 114.2(7) .
F10 C4 S4 110.9(7) .
F11 C4 S4 111.9(7) .
O26 S5 O28 101.0(11) .
O26 S5 O25 124.9(7) .
O28 S5 O25 117.2(11) .
S5 O25 Ag3 139.8(4) .
S4 O25 Ag3 114.6(3) .
O29 S6 O31 117.0(4) .
O29 S6 O30 113.4(4) .
O31 S6 O30 113.7(3) .
O29 S6 C6 102.8(3) .
O31 S6 C6 103.7(3) .
O30 S6 C6 104.3(3) .
S6 O29 Ag3 170.2(4) .
S6 O30 Ag5 130.0(3) .
S6 O30 Ag4 117.8(3) .
F18 C6 F17 108.6(7) .
F18 C6 F16 106.6(7) .
F17 C6 F16 105.5(6) .
F18 C6 S6 112.8(4) .
F17 C6 S6 111.9(5) .
F16 C6 S6 111.1(5) .
C2B C1B C6B 122.0(4) .
C2B C1B O3 120.2(4) .
C6B C1B O3 117.6(4) .
C1B C2B C3B 116.9(4) .
C1B C2B C7A 120.6(4) .
C3B C2B C7A 122.5(4) .
C4B C3B C2B 123.5(5) .
C3B C4B C5B 116.3(4) .
C3B C4B C7B 123.3(5) .
C5B C4B C7B 120.4(4) .
C6B C5B C4B 122.9(5) .
C6B C5B O6 119.6(5) .
C4B C5B O6 117.4(4) .
C5B C6B C1B 118.4(5) .
C4B C7B C4C 111.8(4) .
C4B C7B C8B 114.8(4) .
C4C C7B C8B 110.7(4) .
C9B C8B C7B 112.7(5) .
C1R C9B C8B 114.9(5) .
C2R C1R C6R 120.0 .
C2R C1R C9B 117.4(4) .
C6R C1R C9B 122.6(4) .
C1R C2R C3R 120.0 .
C4R C3R C2R 120.0 .
C3R C4R C5R 120.0 .
C6R C5R C4R 120.0 .
C5R C6R C1R 120.0 .
O4 C8I O5 127.5(5) .
O4 C8I O3 126.1(5) .
O5 C8I O3 106.4(5) .
O5 C7I C1I 108.6(6) .
C2I C1I C6I 120.0 .
C2I C1I C7I 119.4(5) .
C6I C1I C7I 120.6(5) .
C3I C2I C1I 120.0 .
C2I C3I C4I 120.0 .
C5I C4I C3I 120.0 .
C4I C5I C6I 120.0 .
C5I C6I C1I 120.0 .
O7 C8J O8 128.2(5) .
O7 C8J O6 125.2(5) .
O8 C8J O6 106.6(5) .
O8 C7J C1J 111.4(5) .
C2J C1J C6J 120.0 .
C2J C1J C7J 120.7(4) .
C6J C1J C7J 119.3(4) .
C3J C2J C1J 120.0 .
C2J C3J C4J 120.0 .
C3J C4J C5J 120.0 .
C6J C5J C4J 120.0 .
C5J C6J C1J 120.0 .
C2C C1C C6C 122.1(5) .
C2C C1C O10 117.0(4) .
C6C C1C O10 120.7(4) .
C1C C2C C3C 117.1(4) .
C1C C2C C7C 119.8(4) .
C3C C2C C7C 123.1(4) .
C4C C3C C2C 123.0(4) .
C3C C4C C5C 117.2(5) .
C3C C4C C7B 122.8(4) .
C5C C4C C7B 120.0(4) .
C6C C5C O9 122.0(4) .
C6C C5C C4C 122.0(5) .
O9 C5C C4C 115.7(4) .
C5C C6C C1C 118.7(5) .
C2D C7C C2C 111.8(4) .
C2D C7C C8C 115.1(4) .
C2C C7C C8C 110.4(4) .
C9C C8C C7C 112.2(4) .
C1S C9C C8C 116.1(4) .
C2S C1S C6S 120.0 .
C2S C1S C9C 122.0(3) .
C6S C1S C9C 118.0(3) .
C1S C2S C3S 120.0 .
C4S C3S C2S 120.0 .
C3S C4S C5S 120.0 .
C6S C5S C4S 120.0 .
C5S C6S C1S 120.0 .
C2K C1K C6K 120.0 .
C2K C1K P3 122.8(2) .
C6K C1K P3 117.2(2) .
C3K C2K C1K 120.0 .
C2K C3K C4K 120.0 .
C5K C4K C3K 120.0 .
C6K C5K C4K 120.0 .
C5K C6K C1K 120.0 .
C2L C1L C6L 120.0 .
C2L C1L P3 118.2(2) .
C6L C1L P3 121.5(2) .
C1L C2L C3L 120.0 .
C4L C3L C2L 120.0 .
C3L C4L C5L 120.0 .
C6L C5L C4L 120.0 .
C5L C6L C1L 120.0 .
C2M C1M C6M 120.0 .
C2M C1M P4 121.9(3) .
C6M C1M P4 118.0(3) .
C1M C2M C3M 120.0 .
C4M C3M C2M 120.0 .
C5M C4M C3M 120.0 .
C6M C5M C4M 120.0 .
C5M C6M C1M 120.0 .
C2N C1N C6N 120.0 .
C2N C1N P4 123.1(2) .
C6N C1N P4 116.7(2) .
C3N C2N C1N 120.0 .
C2N C3N C4N 120.0 .
C5N C4N C3N 120.0 .
C4N C5N C6N 120.0 .
C5N C6N C1N 120.0 .
O11 C1D C6D 121.7(4) .
O11 C1D C2D 116.0(4) .
C6D C1D C2D 122.3(4) .
C3D C2D C1D 117.4(4) .
C3D C2D C7C 124.2(4) .
C1D C2D C7C 118.5(4) .
C2D C3D C4D 123.0(4) .
C5D C4D C3D 116.0(4) .
C5D C4D C7D 119.4(4) .
C3D C4D C7D 124.6(4) .
C6D C5D C4D 124.0(4) .
C6D C5D O14 119.4(4) .
C4D C5D O14 116.4(4) .
C5D C6D C1D 117.4(4) .
C2A C7D C4D 111.4(4) .
C2A C7D C8D 110.8(4) .
C4D C7D C8D 115.0(4) .
C7D C8D C9D 113.4(4) .
C1T C9D C8D 111.9(4) .
C2T C1T C6T 120.0 .
C2T C1T C9D 120.2(3) .
C6T C1T C9D 119.8(3) .
C3T C2T C1T 120.0 .
C2T C3T C4T 120.0 .
C5T C4T C3T 120.0 .
C6T C5T C4T 120.0 .
C5T C6T C1T 120.0 .
O12 C8O O11 124.6(10) .
O12 C8O O13 125.6(10) .
O11 C8O O13 109.7(7) .
O13 C7O C1O 106.5(8) .
C2O C1O C6O 120.0 .
C2O C1O C7O 123.7(9) .
C6O C1O C7O 116.2(9) .
C3O C2O C1O 120.0 .
C2O C3O C4O 120.0 .
C5O C4O C3O 120.0 .
C4O C5O C6O 120.0 .
C5O C6O C1O 120.0 .
O12A C8OA O11 124.3(13) .
O12A C8OA O13 131.1(13) .
O11 C8OA O13 99.0(9) .
C1OA C7OA O13 111.4(15) .
C2OA C1OA C6OA 120.0 .
C2OA C1OA C7OA 140(2) .
C6OA C1OA C7OA 99(2) .
C3OA C2OA C1OA 120.0 .
C2OA C3OA C4OA 120.0 .
C5OA C4OA C3OA 120.0 .
C6OA C5OA C4OA 120.0 .
C5OA C6OA C1OA 120.0 .
O15 C8P O16 127.5(5) .
O15 C8P O14 126.2(5) .
O16 C8P O14 106.2(4) .
O16 C7P C1P 112.4(5) .
C2P C1P C6P 120.0 .
C2P C1P C7P 120.3(4) .
C6P C1P C7P 119.7(4) .
C1P C2P C3P 120.0 .
C4P C3P C2P 120.0 .
C5P C4P C3P 120.0 .
C4P C5P C6P 120.0 .
C5P C6P C1P 120.0 .
Cl10 C100 Cl11 111.9(5) .
C202 C201 C200 107.3(14) .
C201 C202 C203 104.4(14) .
C204 C203 C202 109.8(16) .
C203 C204 C205 128.6(18) .
Cl31 C300 Cl30 108.9(14) .
Cl40 C400 Cl41 94.6(11) .
Cl50 C500 Cl51 142.1(19) .

loop_
_geom_bond_atom_site_label_1
_geom_bond_atom_site_label_2
_geom_bond_distance
_geom_bond_site_symmetry_2
Ag1 O33 2.261(4) .
Ag1 P1 2.3375(14) .
Ag1 O34 2.444(4) .
Ag1 O18 2.600(5) 2_654
Ag2 O32 2.332(6) .
Ag2 P2 2.3522(14) .
Ag2 O34 2.384(4) .
Ag3 O25 2.316(5) .
Ag3 O29 2.317(5) .
Ag3 P3 2.3631(14) .
Ag4 O17 2.319(5) .
Ag4 P4 2.3538(17) .
Ag4 O27 2.407(9) .
Ag4 O30 2.419(5) .
Ag5 O30 2.062(5) .
Ag5 P4 2.358(3) .
Ag5 O17 2.484(6) .
P1 O1 1.640(3) .
P1 C1F 1.800(3) .
P1 C1E 1.800(3) .
P2 O2 1.622(3) .
P2 C1G 1.812(3) .
P2 C1H 1.814(3) .
P3 O10 1.634(4) .
P3 C1K 1.785(3) .
P3 C1L 1.811(3) .
P4 O9 1.623(4) .
P4 C1M 1.785(4) .
P4 C1N 1.814(3) .
O1 C1A 1.393(6) .
O2 C5A 1.401(6) .
O3 C8I 1.339(7) .
O3 C1B 1.407(6) .
O4 C8I 1.192(7) .
O5 C8I 1.334(7) .
O5 C7I 1.477(8) .
O6 C8J 1.369(6) .
O6 C5B 1.415(6) .
O7 C8J 1.188(7) .
O8 C8J 1.317(7) .
O8 C7J 1.473(8) .
O10 C1C 1.399(6) .
O9 C5C 1.378(6) .
O11 C8O 1.291(10) .
O11 C8OA 1.381(14) .
O11 C1D 1.390(6) .
O12 C8O 1.221(11) .
O12A C8OA 1.168(14) .
O13 C8O 1.302(10) .
O13 C8OA 1.408(14) .
O13 C7O 1.470(12) .
O13 C7OA 1.574(19) .
O14 C8P 1.345(6) .
O14 C5D 1.412(6) .
O15 C8P 1.191(7) .
O16 C8P 1.331(6) .
O16 C7P 1.454(7) .
C1A C2A 1.382(7) .
C1A C6A 1.389(7) .
C2A C3A 1.397(7) .
C2A C7D 1.523(7) .
C3A C4A 1.388(7) .
C4A C5A 1.387(7) .
C4A C7A 1.526(6) .
C5A C6A 1.380(7) .
C7A C2B 1.518(6) .
C7A C8A 1.536(7) .
C8A C9A 1.515(7) .
C9A C1Q 1.540(6) .
C1Q C2Q 1.3900 .
C1Q C6Q 1.3900 .
C2Q C3Q 1.3900 .
C3Q C4Q 1.3900 .
C4Q C5Q 1.3900 .
C5Q C6Q 1.3900 .
C1E C2E 1.3900 .
C1E C6E 1.3900 .
C2E C3E 1.3900 .
C3E C4E 1.3900 .
C4E C5E 1.3900 .
C5E C6E 1.3900 .
C1F C2F 1.3900 .
C1F C6F 1.3900 .
C2F C3F 1.3900 .
C3F C4F 1.3900 .
C4F C5F 1.3900 .
C5F C6F 1.3900 .
C1G C2G 1.3900 .
C1G C6G 1.3900 .
C2G C3G 1.3900 .
C3G C4G 1.3900 .
C4G C5G 1.3900 .
C5G C6G 1.3900 .
C1H C2H 1.3900 .
C1H C6H 1.3900 .
C2H C3H 1.3900 .
C3H C4H 1.3900 .
C4H C5H 1.3900 .
C5H C6H 1.3900 .
S1 O19 1.423(6) .
S1 O18 1.425(5) .
S1 O17 1.436(5) .
S1 C1 1.817(9) .
O18 Ag1 2.600(5) 2_644
C1 F2 1.295(8) .
C1 F1 1.311(10) .
C1 F3 1.331(9) .
S2 O21 1.388(11) .
S2 O20 1.429(5) .
S2 O22 1.458(10) .
S2 C2 1.839(13) .
C2 F4 1.235(13) .
C2 F5 1.312(13) .
C2 F6 1.327(12) .
S3 O23 1.31(3) .
S3 O20 1.411(11) .
S3 O24 1.46(2) .
S3 C3 1.828(16) .
C3 F9 1.344(17) .
C3 F8 1.350(17) .
C3 F7 1.367(17) .
S4 O26 1.332(6) .
S4 O25 1.446(5) .
S4 O27 1.452(10) .
S4 C4 1.794(9) .
C4 F12 1.282(11) .
C4 F10 1.313(12) .
C4 F11 1.354(12) .
S5 O26 1.296(9) .
S5 O28 1.39(3) .
S5 O25 1.402(8) .
S6 O29 1.420(5) .
S6 O31 1.427(5) .
S6 O30 1.436(5) .
S6 C6 1.822(7) .
C6 F18 1.290(8) .
C6 F17 1.308(8) .
C6 F16 1.321(8) .
C1B C2B 1.382(7) .
C1B C6B 1.383(7) .
C2B C3B 1.396(7) .
C3B C4B 1.383(7) .
C4B C5B 1.387(7) .
C4B C7B 1.524(7) .
C5B C6B 1.374(7) .
C7B C4C 1.526(7) .
C7B C8B 1.532(8) .
C8B C9B 1.521(8) .
C9B C1R 1.515(7) .
C1R C2R 1.3900 .
C1R C6R 1.3900 .
C2R C3R 1.3900 .
C3R C4R 1.3900 .
C4R C5R 1.3900 .
C5R C6R 1.3900 .
C7I C1I 1.489(9) .
C1I C2I 1.3900 .
C1I C6I 1.3900 .
C2I C3I 1.3900 .
C3I C4I 1.3900 .
C4I C5I 1.3900 .
C5I C6I 1.3900 .
C7J C1J 1.493(7) .
C1J C2J 1.3900 .
C1J C6J 1.3900 .
C2J C3J 1.3900 .
C3J C4J 1.3900 .
C4J C5J 1.3900 .
C5J C6J 1.3900 .
C1C C2C 1.383(7) .
C1C C6C 1.394(7) .
C2C C3C 1.393(7) .
C2C C7C 1.523(7) .
C3C C4C 1.390(7) .
C4C C5C 1.393(7) .
C5C C6C 1.374(7) .
C7C C2D 1.518(6) .
C7C C8C 1.539(7) .
C8C C9C 1.526(7) .
C9C C1S 1.516(6) .
C1S C2S 1.3900 .
C1S C6S 1.3900 .
C2S C3S 1.3900 .
C3S C4S 1.3900 .
C4S C5S 1.3900 .
C5S C6S 1.3900 .
C1K C2K 1.3900 .
C1K C6K 1.3900 .
C2K C3K 1.3900 .
C3K C4K 1.3900 .
C4K C5K 1.3900 .
C5K C6K 1.3900 .
C1L C2L 1.3900 .
C1L C6L 1.3900 .
C2L C3L 1.3900 .
C3L C4L 1.3900 .
C4L C5L 1.3900 .
C5L C6L 1.3900 .
C1M C2M 1.3900 .
C1M C6M 1.3900 .
C2M C3M 1.3900 .
C3M C4M 1.3900 .
C4M C5M 1.3900 .
C5M C6M 1.3900 .
C1N C2N 1.3900 .
C1N C6N 1.3900 .
C2N C3N 1.3900 .
C3N C4N 1.3900 .
C4N C5N 1.3900 .
C5N C6N 1.3900 .
C1D C6D 1.391(7) .
C1D C2D 1.391(7) .
C2D C3D 1.390(7) .
C3D C4D 1.399(6) .
C4D C5D 1.391(7) .
C4D C7D 1.525(6) .
C5D C6D 1.372(7) .
C7D C8D 1.538(7) .
C8D C9D 1.539(7) .
C9D C1T 1.517(6) .
C1T C2T 1.3900 .
C1T C6T 1.3900 .
C2T C3T 1.3900 .
C3T C4T 1.3900 .
C4T C5T 1.3900 .
C5T C6T 1.3900 .
C7O C1O 1.499(12) .
C1O C2O 1.3900 .
C1O C6O 1.3900 .
C2O C3O 1.3900 .
C3O C4O 1.3900 .
C4O C5O 1.3900 .
C5O C6O 1.3900 .
C7OA C1OA 1.50(2) .
C1OA C2OA 1.3900 .
C1OA C6OA 1.3900 .
C2OA C3OA 1.3900 .
C3OA C4OA 1.3900 .
C4OA C5OA 1.3900 .
C5OA C6OA 1.3900 .
C7P C1P 1.484(7) .
C1P C2P 1.3900 .
C1P C6P 1.3900 .
C2P C3P 1.3900 .
C3P C4P 1.3900 .
C4P C5P 1.3900 .
C5P C6P 1.3900 .
C100 Cl10 1.710(8) .
C100 Cl11 1.750(8) .
C200 C201 1.546(15) .
C201 C202 1.520(17) .
C202 C203 1.557(17) .
C203 C204 1.419(16) .
C204 C205 1.456(14) .
C300 Cl31 1.704(18) .
C300 Cl30 1.761(18) .
Cl40 C400 1.730(15) .
C400 Cl41 1.883(17) .
Cl51 C500 1.804(17) .
C500 Cl50 1.783(17) .

loop_
_geom_hbond_atom_site_label_D
_geom_hbond_atom_site_label_H
_geom_hbond_atom_site_label_A
_geom_hbond_distance_DH
_geom_hbond_distance_HA
_geom_hbond_distance_DA
_geom_hbond_angle_DHA
_geom_hbond_site_symmetry_A
O32 H32A O26 0.84(2) 2.38(6) 3.139(12) 150(10) 2_654
O32 H32B O21 0.84(2) 2.22(8) 2.811(13) 127(9) .
O33 H33A O22 0.84(2) 2.28(8) 2.746(11) 115(7) .
O33 H33B O19 0.84(2) 1.92(3) 2.710(7) 157(8) 2_654
O34 H34A O26 0.83(2) 1.96(3) 2.754(7) 161(8) 2_654
O34 H34B O31 0.83(2) 2.04(4) 2.812(6) 153(7) 2_654
